data_4348308
loop_
_publ_author_name
'Feng, Juan'
'Li, Hongmiao'
'Yang, Qiuli'
'Wei, Shi-Chao'
'Zhang, Jianyong'
'Su, Cheng-Yong'

_publ_section_title
;
 A two-dimensional flexible porous coordination polymer based on Co(ii)
 and terpyridyl phosphine oxide
;
_journal_issue 4
_journal_name_full 'Inorganic Chemistry Frontiers'
_journal_page_first 388
_journal_paper_doi 10.1039/C4QI00138A
_journal_volume 2
_journal_year 2015
_chemical_formula_sum 'C143 H111 Cl9 Co4 N24 O31 P4'
_chemical_formula_weight 3340.21
_space_group_IT_number 2
_space_group_name_Hall '-P 1'
_space_group_name_H-M_alt 'P -1'
_symmetry_cell_setting triclinic
_symmetry_space_group_name_H-M 'P -1'
_atom_sites_solution_hydrogens geom
_atom_sites_solution_primary direct
_atom_sites_solution_secondary difmap
_audit_creation_method SHELXL-97
_audit_update_record
;
2014-09-11 deposited with the CCDC.
2015-02-04 downloaded from the CCDC.
;
_cell_angle_alpha 78.679(3)
_cell_angle_beta 84.134(2)
_cell_angle_gamma 71.745(3)
_cell_formula_units_Z 1
_cell_length_a 14.1110(5)
_cell_length_b 15.3337(5)
_cell_length_c 18.7087(6)
_cell_measurement_reflns_used 8523
_cell_measurement_temperature 150(2)
_cell_measurement_theta_max 1.00000
_cell_measurement_theta_min 0.68984
_cell_volume 3765.9(2)
_computing_structure_refinement 'SHELXL-97 (Sheldrick, 1997)'
_computing_structure_solution 'SHELXS-97 (Sheldrick, 1990)'
_diffrn_ambient_temperature 150(2)
_diffrn_detector_area_resol_mean 8.2417
_diffrn_measured_fraction_theta_full 0.965
_diffrn_measured_fraction_theta_max 0.965
_diffrn_measurement_device_type 'Xcalibur, Onyx, Nova'
_diffrn_radiation_monochromator graphite
_diffrn_radiation_source 'fine-focus sealed tube'
_diffrn_radiation_type CuK\a
_diffrn_radiation_wavelength 1.54178
_diffrn_reflns_av_R_equivalents 0.0644
_diffrn_reflns_limit_h_max 15
_diffrn_reflns_limit_h_min -16
_diffrn_reflns_limit_k_max 18
_diffrn_reflns_limit_k_min -18
_diffrn_reflns_limit_l_max 15
_diffrn_reflns_limit_l_min -22
_diffrn_reflns_number 24009
_diffrn_reflns_theta_full 66.03
_diffrn_reflns_theta_max 66.03
_diffrn_reflns_theta_min 2.41
_exptl_absorpt_coefficient_mu 5.942
_exptl_absorpt_correction_T_max 0.7554
_exptl_absorpt_correction_T_min 0.3828
_exptl_absorpt_correction_type multi-scan
_exptl_absorpt_process_details
;
CrysAlisPro, Agilent Technologies,
Version 1.171.35.21 (release 20-01-2012 CrysAlis171 .NET)
(compiled Jan 23 2012,18:06:46)
Empirical absorption correction using spherical harmonics,
 implemented in SCALE3 ABSPACK scaling algorithm.
;
_exptl_crystal_colour red
_exptl_crystal_density_diffrn 1.473
_exptl_crystal_density_method 'not measured'
_exptl_crystal_description block
_exptl_crystal_F_000 1706
_exptl_crystal_size_max 0.20
_exptl_crystal_size_mid 0.10
_exptl_crystal_size_min 0.05
_refine_diff_density_max 0.925
_refine_diff_density_min -0.773
_refine_diff_density_rms 0.098
_refine_ls_extinction_method none
_refine_ls_goodness_of_fit_ref 1.025
_refine_ls_hydrogen_treatment constr
_refine_ls_matrix_type full
_refine_ls_number_parameters 993
_refine_ls_number_reflns 12690
_refine_ls_number_restraints 3
_refine_ls_restrained_S_all 1.025
_refine_ls_R_factor_all 0.0974
_refine_ls_R_factor_gt 0.0700
_refine_ls_shift/su_max 0.001
_refine_ls_shift/su_mean 0.000
_refine_ls_structure_factor_coef Fsqd
_refine_ls_weighting_details 'calc w=1/[\s^2^(Fo^2^)+(0.1309P)^2^+0.0000P] where P=(Fo^2^+2Fc^2^)/3'
_refine_ls_weighting_scheme calc
_refine_ls_wR_factor_gt 0.1851
_refine_ls_wR_factor_ref 0.2077
_reflns_number_gt 9019
_reflns_number_total 12690
_reflns_threshold_expression >2sigma(I)
_cod_data_source_file c4qi00138a2.cif
_cod_data_source_block 1
_cod_original_sg_symbol_H-M P-1
_cod_database_code 4348308
_diffrn_reflns_av_unetli/neti 0.0778

loop_
_symmetry_equiv_pos_as_xyz
'x, y, z'
'-x, -y, -z'

loop_
_atom_site_label
_atom_site_type_symbol
_atom_site_fract_x
_atom_site_fract_y
_atom_site_fract_z
_atom_site_U_iso_or_equiv
_atom_site_adp_type
_atom_site_occupancy
_atom_site_symmetry_multiplicity
_atom_site_calc_flag
_atom_site_refinement_flags
Co1 Co -0.07201(5) 0.73256(5) 0.29486(4) 0.0343(2) Uani 1 1 d .
Co2 Co 0.56505(5) 0.28228(5) 0.84648(4) 0.0344(2) Uani 1 1 d .
P1 P -0.08335(9) 0.90361(8) 0.38784(7) 0.0361(3) Uani 1 1 d .
P2 P -0.31016(9) 0.11688(8) -0.01881(6) 0.0359(3) Uani 1 1 d .
C1 C 0.4360(3) 0.4210(3) 0.7276(3) 0.0397(11) Uani 1 1 d .
H1A H 0.3842 0.4035 0.7576 0.048 Uiso 1 1 calc R
C2 C 0.4095(4) 0.4876(4) 0.6673(3) 0.0419(11) Uani 1 1 d .
H2A H 0.3411 0.5159 0.6566 0.050 Uiso 1 1 calc R
C3 C 0.4839(3) 0.5140(3) 0.6212(2) 0.0345(10) Uani 1 1 d .
C4 C 0.5826(3) 0.4693(3) 0.6407(2) 0.0354(10) Uani 1 1 d .
H4A H 0.6360 0.4841 0.6109 0.042 Uiso 1 1 calc R
C5 C 0.6023(4) 0.4036(3) 0.7034(2) 0.0373(10) Uani 1 1 d .
H5A H 0.6699 0.3748 0.7161 0.045 Uiso 1 1 calc R
C6 C 0.4604(3) 0.5875(3) 0.5556(2) 0.0356(10) Uani 1 1 d .
C7 C 0.3630(3) 0.6341(3) 0.5356(3) 0.0382(10) Uani 1 1 d .
H7A H 0.3089 0.6176 0.5632 0.046 Uiso 1 1 calc R
C8 C 0.3449(3) 0.7050(3) 0.4752(2) 0.0360(10) Uani 1 1 d .
C9 C 0.4273(3) 0.7243(3) 0.4357(2) 0.0343(10) Uani 1 1 d .
H9A H 0.4182 0.7722 0.3940 0.041 Uiso 1 1 calc R
C10 C 0.5229(3) 0.6731(3) 0.4577(2) 0.0335(10) Uani 1 1 d .
C11 C 0.6161(3) 0.6870(3) 0.4186(2) 0.0341(10) Uani 1 1 d .
C12 C 0.6157(4) 0.7507(4) 0.3542(3) 0.0445(12) Uani 1 1 d .
H12A H 0.5544 0.7894 0.3338 0.053 Uiso 1 1 calc R
C13 C 0.7053(4) 0.7568(4) 0.3206(3) 0.0444(12) Uani 1 1 d .
H13A H 0.7037 0.7999 0.2763 0.053 Uiso 1 1 calc R
C14 C 0.7942(3) 0.6455(4) 0.4077(3) 0.0405(11) Uani 1 1 d .
H14A H 0.8566 0.6079 0.4270 0.049 Uiso 1 1 calc R
C15 C 0.7084(4) 0.6343(3) 0.4450(3) 0.0406(11) Uani 1 1 d .
H15A H 0.7126 0.5904 0.4890 0.049 Uiso 1 1 calc R
C16 C 0.2408(3) 0.7563(3) 0.4540(2) 0.0355(10) Uani 1 1 d .
C17 C 0.2173(3) 0.7863(3) 0.3812(3) 0.0377(10) Uani 1 1 d .
H17A H 0.2687 0.7747 0.3442 0.045 Uiso 1 1 calc R
C18 C 0.1192(3) 0.8334(3) 0.3620(3) 0.0364(10) Uani 1 1 d .
H18A H 0.1042 0.8544 0.3120 0.044 Uiso 1 1 calc R
C19 C 0.0434(3) 0.8496(3) 0.4154(2) 0.0347(10) Uani 1 1 d .
C20 C 0.0663(3) 0.8191(3) 0.4887(2) 0.0351(10) Uani 1 1 d .
H20A H 0.0146 0.8296 0.5257 0.042 Uiso 1 1 calc R
C21 C 0.1640(3) 0.7736(3) 0.5079(3) 0.0376(10) Uani 1 1 d .
H21A H 0.1791 0.7540 0.5579 0.045 Uiso 1 1 calc R
C22 C -0.0893(4) 1.0172(4) 0.3369(3) 0.0456(12) Uani 1 1 d .
C23 C -0.1485(6) 1.0520(5) 0.2770(4) 0.082(2) Uani 1 1 d .
H23A H -0.1848 1.0155 0.2633 0.099 Uiso 1 1 calc R
C24 C -0.1552(7) 1.1397(6) 0.2367(5) 0.104(3) Uani 1 1 d .
H24A H -0.1940 1.1626 0.1946 0.124 Uiso 1 1 calc R
C25 C -0.1041(6) 1.1942(5) 0.2586(4) 0.086(2) Uani 1 1 d .
H25A H -0.1134 1.2566 0.2343 0.103 Uiso 1 1 calc R
C26 C -0.0417(5) 1.1580(4) 0.3143(3) 0.0596(15) Uani 1 1 d .
H26A H -0.0045 1.1940 0.3272 0.072 Uiso 1 1 calc R
C27 C -0.0315(4) 1.0692(4) 0.3525(3) 0.0451(12) Uani 1 1 d .
H27A H 0.0154 1.0433 0.3898 0.054 Uiso 1 1 calc R
C28 C -0.1602(3) 0.9150(3) 0.4699(3) 0.0395(11) Uani 1 1 d .
C29 C -0.2011(4) 0.8434(4) 0.4994(3) 0.0535(13) Uani 1 1 d .
H29A H -0.1931 0.7936 0.4738 0.064 Uiso 1 1 calc R
C30 C -0.2538(5) 0.8450(5) 0.5667(3) 0.0666(17) Uani 1 1 d .
H30A H -0.2800 0.7951 0.5873 0.080 Uiso 1 1 calc R
C31 C -0.2684(5) 0.9175(5) 0.6037(3) 0.0625(15) Uani 1 1 d .
H31A H -0.3046 0.9179 0.6494 0.075 Uiso 1 1 calc R
C32 C -0.2306(5) 0.9890(5) 0.5741(3) 0.0613(15) Uani 1 1 d .
H32A H -0.2418 1.0398 0.5991 0.074 Uiso 1 1 calc R
C33 C -0.1762(4) 0.9888(4) 0.5083(3) 0.0504(13) Uani 1 1 d .
H33A H -0.1495 1.0387 0.4891 0.060 Uiso 1 1 calc R
C34 C -0.0997(4) 0.5764(4) 0.2308(3) 0.0437(11) Uani 1 1 d .
H34A H -0.1575 0.5859 0.2626 0.052 Uiso 1 1 calc R
C35 C -0.0837(4) 0.5121(4) 0.1853(3) 0.0438(11) Uani 1 1 d .
H35A H -0.1304 0.4786 0.1864 0.053 Uiso 1 1 calc R
C36 C 0.0001(4) 0.4957(3) 0.1378(2) 0.0366(10) Uani 1 1 d .
C37 C 0.0652(4) 0.5480(3) 0.1397(3) 0.0408(11) Uani 1 1 d .
H37A H 0.1235 0.5399 0.1083 0.049 Uiso 1 1 calc R
C38 C 0.0452(4) 0.6109(3) 0.1868(3) 0.0386(10) Uani 1 1 d .
H38A H 0.0911 0.6447 0.1874 0.046 Uiso 1 1 calc R
C39 C 0.0207(3) 0.4270(3) 0.0895(2) 0.0340(10) Uani 1 1 d .
C40 C -0.0471(4) 0.3800(3) 0.0830(2) 0.0358(10) Uani 1 1 d .
H40A H -0.1100 0.3937 0.1090 0.043 Uiso 1 1 calc R
C41 C -0.0225(3) 0.3132(3) 0.0385(2) 0.0338(10) Uani 1 1 d .
C42 C 0.0695(3) 0.2972(3) 0.0003(2) 0.0367(10) Uani 1 1 d .
H42A H 0.0887 0.2522 -0.0310 0.044 Uiso 1 1 calc R
C43 C 0.1331(3) 0.3473(3) 0.0084(2) 0.0354(10) Uani 1 1 d .
C44 C 0.2316(4) 0.3339(3) -0.0316(2) 0.0358(10) Uani 1 1 d .
C45 C 0.2662(4) 0.2721(4) -0.0794(3) 0.0502(13) Uani 1 1 d .
H45A H 0.2264 0.2359 -0.0882 0.060 Uiso 1 1 calc R
C46 C 0.3581(4) 0.2627(4) -0.1143(3) 0.0481(13) Uani 1 1 d .
H46A H 0.3804 0.2189 -0.1465 0.058 Uiso 1 1 calc R
C47 C 0.3853(4) 0.3701(4) -0.0584(3) 0.0478(12) Uani 1 1 d .
H47A H 0.4271 0.4048 -0.0501 0.057 Uiso 1 1 calc R
C48 C 0.2947(4) 0.3836(4) -0.0208(3) 0.0466(12) Uani 1 1 d .
H48A H 0.2752 0.4265 0.0122 0.056 Uiso 1 1 calc R
C49 C -0.0917(3) 0.2605(3) 0.0311(2) 0.0352(10) Uani 1 1 d .
C50 C -0.1938(4) 0.3069(4) 0.0271(3) 0.0410(11) Uani 1 1 d .
H50A H -0.2191 0.3702 0.0335 0.049 Uiso 1 1 calc R
C51 C -0.2581(4) 0.2605(4) 0.0140(3) 0.0418(11) Uani 1 1 d .
H51A H -0.3275 0.2923 0.0108 0.050 Uiso 1 1 calc R
C52 C -0.2221(3) 0.1681(3) 0.0055(2) 0.0359(10) Uani 1 1 d .
C53 C -0.1216(4) 0.1204(3) 0.0132(3) 0.0393(10) Uani 1 1 d .
H53A H -0.0971 0.0561 0.0098 0.047 Uiso 1 1 calc R
C54 C -0.0569(4) 0.1672(3) 0.0258(3) 0.0395(11) Uani 1 1 d .
H54A H 0.0121 0.1347 0.0310 0.047 Uiso 1 1 calc R
C55 C -0.3640(4) 0.0675(4) 0.0647(3) 0.0405(11) Uani 1 1 d .
C56 C -0.3060(5) 0.0200(5) 0.1232(3) 0.0657(18) Uani 1 1 d .
H56A H -0.2359 0.0097 0.1190 0.079 Uiso 1 1 calc R
C57 C -0.3501(5) -0.0130(5) 0.1884(3) 0.0694(19) Uani 1 1 d .
H57A H -0.3104 -0.0428 0.2294 0.083 Uiso 1 1 calc R
C58 C -0.4484(5) -0.0029(5) 0.1938(3) 0.0622(16) Uani 1 1 d .
H58A H -0.4775 -0.0274 0.2381 0.075 Uiso 1 1 calc R
C59 C -0.5059(5) 0.0418(6) 0.1366(4) 0.082(2) Uani 1 1 d .
H59A H -0.5753 0.0481 0.1406 0.098 Uiso 1 1 calc R
C60 C -0.4641(4) 0.0788(5) 0.0717(3) 0.0670(19) Uani 1 1 d .
H60A H -0.5054 0.1121 0.0321 0.080 Uiso 1 1 calc R
C61 C -0.2425(4) 0.0264(4) -0.0682(3) 0.0405(11) Uani 1 1 d .
C62 C -0.2669(4) -0.0569(4) -0.0595(3) 0.0499(13) Uani 1 1 d .
H62A H -0.3139 -0.0696 -0.0220 0.060 Uiso 1 1 calc R
C63 C -0.2231(5) -0.1208(4) -0.1050(3) 0.0591(15) Uani 1 1 d .
H63A H -0.2414 -0.1764 -0.0997 0.071 Uiso 1 1 calc R
C64 C -0.1531(5) -0.1039(5) -0.1580(3) 0.0606(15) Uani 1 1 d .
H64A H -0.1231 -0.1481 -0.1892 0.073 Uiso 1 1 calc R
C65 C -0.1256(5) -0.0224(4) -0.1665(3) 0.0569(14) Uani 1 1 d .
H65A H -0.0762 -0.0118 -0.2027 0.068 Uiso 1 1 calc R
C66 C -0.1692(4) 0.0417(4) -0.1231(3) 0.0482(12) Uani 1 1 d .
H66A H -0.1507 0.0973 -0.1294 0.058 Uiso 1 1 calc R
N1 N 0.5305(3) 0.3783(3) 0.7477(2) 0.0348(8) Uani 1 1 d .
N2 N 0.5394(3) 0.6057(3) 0.5174(2) 0.0348(8) Uani 1 1 d .
N3 N 0.7945(3) 0.7059(3) 0.3464(2) 0.0358(9) Uani 1 1 d .
N4 N -0.0367(3) 0.6264(3) 0.2320(2) 0.0381(9) Uani 1 1 d .
N5 N 0.1104(3) 0.4102(3) 0.0527(2) 0.0358(9) Uani 1 1 d .
N6 N 0.4183(3) 0.3120(3) -0.1053(2) 0.0372(9) Uani 1 1 d .
N7 N -0.0599(3) 0.8482(3) 0.1761(2) 0.0487(10) Uani 1 1 d .
N8 N 0.1035(3) 0.6153(3) 0.3758(2) 0.0450(10) Uani 1 1 d .
N9 N 0.6678(4) 0.4091(4) 0.8758(2) 0.0508(11) Uani 1 1 d .
N10 N 0.6240(4) 0.1544(3) 0.7664(2) 0.0472(10) Uani 1 1 d .
O1 O -0.1174(2) 0.8495(2) 0.34344(19) 0.0437(8) Uani 1 1 d .
O2 O -0.3925(2) 0.1888(2) -0.06130(16) 0.0381(7) Uani 1 1 d .
O3 O -0.1391(3) 0.8236(3) 0.19710(19) 0.0475(8) Uani 1 1 d .
O4 O -0.0577(3) 0.9050(3) 0.1207(2) 0.0739(13) Uani 1 1 d .
O5 O 0.0144(3) 0.8105(3) 0.21598(19) 0.0481(8) Uani 1 1 d .
O6 O 0.0067(2) 0.6511(2) 0.38339(18) 0.0429(8) Uani 1 1 d .
O7 O 0.1454(3) 0.6357(3) 0.3174(2) 0.0537(9) Uani 1 1 d .
O8 O 0.1475(3) 0.5618(3) 0.4280(2) 0.0671(12) Uani 1 1 d .
O9 O 0.5833(3) 0.3932(3) 0.88901(19) 0.0477(8) Uani 1 1 d .
O10 O 0.6779(4) 0.4774(3) 0.8957(3) 0.0813(15) Uani 1 1 d .
O11 O 0.7337(3) 0.3559(4) 0.8431(2) 0.0755(13) Uani 1 1 d .
O12 O 0.5392(3) 0.1798(2) 0.79374(18) 0.0453(8) Uani 1 1 d .
O13 O 0.6860(3) 0.1941(3) 0.7808(2) 0.0535(9) Uani 1 1 d .
O14 O 0.6459(4) 0.0962(3) 0.7269(2) 0.0683(11) Uani 1 1 d .
N1S N 0.7192(4) 0.4105(4) 0.1777(3) 0.0715(14) Uani 1 1 d .
N2S N 0.1458(5) 0.5875(4) 0.6364(3) 0.0757(17) Uani 1 1 d .
C1S C 0.2551(7) 0.3523(6) 0.2221(5) 0.094(2) Uani 1 1 d .
H1SA H 0.2360 0.4016 0.1778 0.112 Uiso 1 1 calc R
C2S C 0.5513(7) 0.3739(8) 0.1861(8) 0.131(4) Uani 1 1 d .
H2S1 H 0.5638 0.3082 0.1830 0.197 Uiso 1 1 calc R
H2S2 H 0.5100 0.4134 0.1459 0.197 Uiso 1 1 calc R
H2S3 H 0.5164 0.3863 0.2328 0.197 Uiso 1 1 calc R
C3S C 0.6468(5) 0.3946(5) 0.1810(4) 0.0724(18) Uani 1 1 d .
C4S C 0.0744(5) 0.5947(4) 0.6096(3) 0.0592(15) Uani 1 1 d .
C5S C -0.0152(5) 0.6003(5) 0.5741(4) 0.0725(18) Uani 1 1 d .
H5S1 H -0.0065 0.6195 0.5213 0.109 Uiso 1 1 calc R
H5S2 H -0.0729 0.6460 0.5930 0.109 Uiso 1 1 calc R
H5S3 H -0.0265 0.5390 0.5840 0.109 Uiso 1 1 calc R
Cl1S Cl 0.15192(16) 0.30957(15) 0.25105(11) 0.0899(6) Uani 1 1 d .
Cl2S Cl 0.3550(2) 0.2627(2) 0.1970(2) 0.1305(10) Uani 1 1 d .
Cl3S Cl 0.2803(3) 0.4032(2) 0.28873(18) 0.1449(12) Uani 1 1 d .
C6S C 0.5729(16) 0.0738(14) 0.4373(11) 0.179(13) Uani 0.50 1 d PD
H6S H 0.6424 0.0658 0.4503 0.269 Uiso 0.50 1 d PR
Cl4S Cl 0.5732(8) -0.0135(7) 0.3963(4) 0.198(5) Uani 0.50 1 d PD
Cl5S Cl 0.4950(5) 0.0900(7) 0.5120(7) 0.229(6) Uani 0.50 1 d PD
Cl6S Cl 0.5265(17) 0.1806(14) 0.3886(8) 0.358(14) Uani 0.50 1 d PD
O6S O 0.6544(11) 0.1850(10) 0.3730(7) 0.249(9) Uani 1 1 d .
O5S O 0.5751(15) 0.0737(16) 0.3296(11) 0.173(8) Uani 0.50 1 d P

loop_
_atom_site_aniso_label
_atom_site_aniso_U_11
_atom_site_aniso_U_22
_atom_site_aniso_U_33
_atom_site_aniso_U_23
_atom_site_aniso_U_13
_atom_site_aniso_U_12
Co1 0.0267(4) 0.0391(4) 0.0412(4) -0.0065(3) -0.0021(3) -0.0158(3)
Co2 0.0317(4) 0.0389(4) 0.0345(4) 0.0007(3) -0.0052(3) -0.0167(3)
P1 0.0289(6) 0.0341(6) 0.0457(6) -0.0058(5) -0.0069(5) -0.0089(5)
P2 0.0310(6) 0.0401(6) 0.0396(6) -0.0018(5) -0.0069(5) -0.0165(5)
C1 0.028(2) 0.047(3) 0.043(3) 0.004(2) -0.004(2) -0.016(2)
C2 0.031(2) 0.048(3) 0.044(3) 0.003(2) -0.003(2) -0.013(2)
C3 0.028(2) 0.036(2) 0.040(2) -0.0040(19) -0.0033(19) -0.0122(19)
C4 0.025(2) 0.039(2) 0.039(2) 0.0007(19) -0.0005(18) -0.0096(19)
C5 0.032(2) 0.036(2) 0.041(2) -0.0016(19) -0.0045(19) -0.008(2)
C6 0.031(2) 0.034(2) 0.039(2) 0.0002(19) -0.0018(19) -0.0097(19)
C7 0.027(2) 0.040(3) 0.044(2) 0.001(2) 0.0001(19) -0.011(2)
C8 0.025(2) 0.040(2) 0.043(2) -0.002(2) -0.0025(19) -0.0113(19)
C9 0.028(2) 0.035(2) 0.039(2) -0.0014(19) -0.0041(18) -0.0104(19)
C10 0.025(2) 0.033(2) 0.041(2) -0.0030(19) -0.0023(18) -0.0078(18)
C11 0.028(2) 0.034(2) 0.037(2) -0.0036(19) -0.0017(18) -0.0075(19)
C12 0.032(3) 0.047(3) 0.051(3) 0.008(2) -0.010(2) -0.013(2)
C13 0.036(3) 0.052(3) 0.044(3) 0.007(2) -0.003(2) -0.020(2)
C14 0.027(2) 0.046(3) 0.049(3) -0.001(2) -0.009(2) -0.013(2)
C15 0.033(3) 0.041(3) 0.043(3) 0.004(2) -0.004(2) -0.011(2)
C16 0.030(2) 0.033(2) 0.043(2) 0.0016(19) -0.0036(19) -0.0122(19)
C17 0.030(2) 0.041(3) 0.042(2) -0.005(2) -0.0013(19) -0.012(2)
C18 0.030(2) 0.040(2) 0.040(2) 0.000(2) -0.0097(19) -0.014(2)
C19 0.032(2) 0.028(2) 0.043(2) -0.0030(19) -0.001(2) -0.0098(19)
C20 0.023(2) 0.039(2) 0.042(2) -0.0061(19) -0.0027(18) -0.0074(19)
C21 0.031(2) 0.040(3) 0.041(2) 0.000(2) -0.007(2) -0.012(2)
C22 0.039(3) 0.044(3) 0.047(3) -0.002(2) -0.005(2) -0.006(2)
C23 0.074(5) 0.072(5) 0.097(5) 0.018(4) -0.046(4) -0.025(4)
C24 0.081(5) 0.089(6) 0.114(6) 0.040(5) -0.045(5) -0.011(5)
C25 0.090(6) 0.054(4) 0.096(5) 0.022(4) -0.009(4) -0.019(4)
C26 0.076(4) 0.048(3) 0.053(3) 0.000(3) 0.008(3) -0.024(3)
C27 0.048(3) 0.044(3) 0.045(3) -0.007(2) 0.001(2) -0.018(2)
C28 0.026(2) 0.042(3) 0.051(3) -0.002(2) -0.013(2) -0.010(2)
C29 0.056(3) 0.046(3) 0.061(3) -0.007(3) 0.004(3) -0.023(3)
C30 0.069(4) 0.066(4) 0.067(4) -0.002(3) 0.010(3) -0.032(3)
C31 0.052(4) 0.075(4) 0.059(3) -0.017(3) 0.010(3) -0.017(3)
C32 0.053(3) 0.063(4) 0.074(4) -0.033(3) 0.009(3) -0.017(3)
C33 0.044(3) 0.045(3) 0.065(3) -0.018(3) 0.003(3) -0.013(2)
C34 0.038(3) 0.048(3) 0.055(3) -0.012(2) 0.002(2) -0.026(2)
C35 0.039(3) 0.048(3) 0.052(3) -0.009(2) 0.002(2) -0.025(2)
C36 0.038(3) 0.039(2) 0.036(2) 0.0033(19) -0.009(2) -0.019(2)
C37 0.037(3) 0.045(3) 0.043(3) -0.001(2) 0.000(2) -0.020(2)
C38 0.033(3) 0.039(2) 0.051(3) -0.012(2) -0.001(2) -0.018(2)
C39 0.032(2) 0.038(2) 0.036(2) 0.0011(19) -0.0054(19) -0.019(2)
C40 0.033(2) 0.040(2) 0.037(2) -0.0024(19) -0.0032(19) -0.018(2)
C41 0.030(2) 0.040(2) 0.035(2) -0.0020(19) -0.0079(18) -0.017(2)
C42 0.034(3) 0.043(3) 0.037(2) -0.004(2) -0.0053(19) -0.018(2)
C43 0.033(2) 0.039(2) 0.035(2) 0.0026(19) -0.0049(19) -0.017(2)
C44 0.036(3) 0.039(2) 0.034(2) 0.0031(19) -0.0066(19) -0.019(2)
C45 0.044(3) 0.068(4) 0.056(3) -0.022(3) 0.008(2) -0.038(3)
C46 0.036(3) 0.068(4) 0.052(3) -0.025(3) 0.009(2) -0.028(3)
C47 0.039(3) 0.051(3) 0.063(3) -0.019(3) 0.008(2) -0.025(2)
C48 0.038(3) 0.052(3) 0.060(3) -0.024(2) 0.013(2) -0.025(2)
C49 0.031(2) 0.044(3) 0.035(2) -0.0050(19) -0.0072(19) -0.018(2)
C50 0.035(3) 0.041(3) 0.049(3) -0.008(2) -0.006(2) -0.013(2)
C51 0.036(3) 0.044(3) 0.050(3) -0.012(2) -0.007(2) -0.014(2)
C52 0.028(2) 0.040(2) 0.042(2) -0.002(2) -0.0046(19) -0.016(2)
C53 0.033(2) 0.039(3) 0.048(3) -0.008(2) -0.004(2) -0.013(2)
C54 0.032(2) 0.044(3) 0.045(3) -0.004(2) -0.005(2) -0.015(2)
C55 0.034(3) 0.047(3) 0.044(3) -0.004(2) -0.004(2) -0.018(2)
C56 0.041(3) 0.082(4) 0.063(3) 0.025(3) -0.011(3) -0.023(3)
C57 0.055(4) 0.087(5) 0.058(3) 0.024(3) -0.015(3) -0.028(3)
C58 0.059(4) 0.081(4) 0.049(3) 0.005(3) -0.003(3) -0.034(3)
C59 0.048(4) 0.134(7) 0.064(4) 0.017(4) -0.003(3) -0.051(4)
C60 0.039(3) 0.105(5) 0.056(3) 0.012(3) -0.016(3) -0.033(3)
C61 0.032(3) 0.043(3) 0.048(3) -0.005(2) -0.012(2) -0.014(2)
C62 0.049(3) 0.045(3) 0.060(3) -0.005(2) -0.012(3) -0.020(2)
C63 0.066(4) 0.043(3) 0.073(4) -0.011(3) -0.025(3) -0.014(3)
C64 0.057(4) 0.061(4) 0.064(4) -0.024(3) -0.011(3) -0.007(3)
C65 0.055(3) 0.059(4) 0.054(3) -0.012(3) -0.005(3) -0.010(3)
C66 0.042(3) 0.053(3) 0.050(3) -0.011(2) -0.004(2) -0.013(2)
N1 0.030(2) 0.036(2) 0.0373(19) -0.0039(16) 0.0010(16) -0.0099(16)
N2 0.028(2) 0.037(2) 0.038(2) -0.0008(16) -0.0022(16) -0.0114(16)
N3 0.0220(19) 0.048(2) 0.040(2) -0.0033(17) -0.0037(15) -0.0150(17)
N4 0.034(2) 0.040(2) 0.044(2) -0.0082(17) -0.0017(17) -0.0168(17)
N5 0.035(2) 0.039(2) 0.0362(19) 0.0001(16) -0.0060(16) -0.0180(17)
N6 0.033(2) 0.044(2) 0.038(2) 0.0013(17) -0.0087(16) -0.0188(18)
N7 0.050(3) 0.045(2) 0.050(2) -0.003(2) 0.006(2) -0.017(2)
N8 0.041(2) 0.043(2) 0.055(3) -0.007(2) -0.008(2) -0.017(2)
N9 0.042(3) 0.060(3) 0.054(3) -0.001(2) -0.007(2) -0.025(2)
N10 0.049(3) 0.046(2) 0.040(2) -0.003(2) 0.006(2) -0.011(2)
O1 0.0296(17) 0.0480(19) 0.057(2) -0.0172(16) -0.0042(15) -0.0115(15)
O2 0.0285(16) 0.0456(18) 0.0398(16) -0.0005(14) -0.0050(13) -0.0137(14)
O3 0.041(2) 0.053(2) 0.0499(19) -0.0029(16) -0.0047(15) -0.0185(17)
O4 0.064(3) 0.076(3) 0.061(2) 0.021(2) 0.008(2) -0.016(2)
O5 0.040(2) 0.048(2) 0.057(2) -0.0045(17) -0.0045(17) -0.0167(16)
O6 0.0248(17) 0.0449(19) 0.055(2) -0.0033(15) -0.0054(14) -0.0076(14)
O7 0.037(2) 0.067(2) 0.061(2) -0.0130(19) 0.0011(17) -0.0202(18)
O8 0.043(2) 0.072(3) 0.073(3) 0.006(2) -0.021(2) -0.004(2)
O9 0.0374(19) 0.058(2) 0.058(2) -0.0120(17) 0.0019(16) -0.0293(17)
O10 0.082(3) 0.071(3) 0.112(4) -0.003(3) -0.030(3) -0.052(3)
O11 0.045(2) 0.111(4) 0.064(3) -0.016(3) 0.005(2) -0.017(3)
O12 0.040(2) 0.046(2) 0.0512(19) -0.0112(16) -0.0040(16) -0.0130(16)
O13 0.049(2) 0.057(2) 0.053(2) 0.0010(17) -0.0037(17) -0.0191(19)
O14 0.087(3) 0.051(2) 0.067(3) -0.016(2) 0.017(2) -0.023(2)
N1S 0.055(3) 0.078(4) 0.084(4) -0.023(3) 0.011(3) -0.023(3)
N2S 0.063(4) 0.079(4) 0.081(4) 0.019(3) -0.013(3) -0.033(3)
C1S 0.091(6) 0.075(5) 0.113(6) -0.002(5) -0.014(5) -0.029(5)
C2S 0.064(5) 0.116(8) 0.221(13) -0.025(8) -0.008(7) -0.037(5)
C3S 0.054(4) 0.064(4) 0.102(5) -0.024(4) 0.004(4) -0.018(3)
C4S 0.061(4) 0.046(3) 0.064(4) 0.006(3) 0.000(3) -0.017(3)
C5S 0.066(4) 0.076(5) 0.077(4) -0.011(3) -0.007(3) -0.023(4)
Cl1S 0.0899(13) 0.0912(13) 0.0867(12) 0.0096(10) -0.0206(10) -0.0346(11)
Cl2S 0.0878(16) 0.1019(17) 0.215(3) -0.0564(19) -0.0080(17) -0.0289(13)
Cl3S 0.191(3) 0.134(2) 0.160(2) -0.0588(19) 0.005(2) -0.105(2)
C6S 0.088(16) 0.19(3) 0.22(3) -0.03(3) -0.044(19) 0.034(18)
Cl4S 0.238(10) 0.191(8) 0.129(5) -0.090(6) -0.065(6) 0.044(7)
Cl5S 0.116(5) 0.254(10) 0.353(13) -0.242(11) -0.072(7) 0.025(6)
Cl6S 0.54(3) 0.47(3) 0.222(12) -0.024(15) -0.084(16) -0.38(3)
O6S 0.262(14) 0.221(12) 0.220(11) -0.155(10) -0.131(11) 0.095(11)
O5S 0.188(17) 0.21(2) 0.167(16) -0.143(16) -0.031(13) -0.045(15)

loop_
_atom_type_symbol
_atom_type_description
_atom_type_scat_dispersion_real
_atom_type_scat_dispersion_imag
_atom_type_scat_source
C C 0.0181 0.0091 'International Tables Vol C Tables 4.2.6.8 and 6.1.1.4'
H H 0.0000 0.0000 'International Tables Vol C Tables 4.2.6.8 and 6.1.1.4'
Cl Cl 0.3639 0.7018 'International Tables Vol C Tables 4.2.6.8 and 6.1.1.4'
Co Co -2.3653 3.6143 'International Tables Vol C Tables 4.2.6.8 and 6.1.1.4'
N N 0.0311 0.0180 'International Tables Vol C Tables 4.2.6.8 and 6.1.1.4'
O O 0.0492 0.0322 'International Tables Vol C Tables 4.2.6.8 and 6.1.1.4'
P P 0.2955 0.4335 'International Tables Vol C Tables 4.2.6.8 and 6.1.1.4'

loop_
_geom_angle_atom_site_label_1
_geom_angle_atom_site_label_2
_geom_angle_atom_site_label_3
_geom_angle
_geom_angle_site_symmetry_1
_geom_angle_site_symmetry_3
O6 Co1 O1 92.91(14) . .
O6 Co1 N4 95.50(15) . .
O1 Co1 N4 171.58(14) . .
O6 Co1 N3 89.59(13) . 1_455
O1 Co1 N3 84.78(15) . 1_455
N4 Co1 N3 95.72(15) . 1_455
O6 Co1 O3 173.10(13) . .
O1 Co1 O3 86.52(14) . .
N4 Co1 O3 85.08(15) . .
N3 Co1 O3 97.20(14) 1_455 .
O6 Co1 O5 113.93(13) . .
O1 Co1 O5 85.39(14) . .
N4 Co1 O5 90.77(14) . .
N3 Co1 O5 154.91(14) 1_455 .
O3 Co1 O5 59.17(13) . .
O2 Co2 O9 93.51(14) 1_656 .
O2 Co2 N1 176.26(14) 1_656 .
O9 Co2 N1 86.28(14) . .
O2 Co2 N6 86.42(13) 1_656 1_556
O9 Co2 N6 88.48(15) . 1_556
N1 Co2 N6 97.31(14) . 1_556
O2 Co2 O12 92.36(13) 1_656 .
O9 Co2 O12 174.05(13) . .
N1 Co2 O12 87.93(14) . .
N6 Co2 O12 90.92(15) 1_556 .
O2 Co2 O13 90.81(13) 1_656 .
O9 Co2 O13 122.68(14) . .
N1 Co2 O13 86.17(14) . .
N6 Co2 O13 148.84(15) 1_556 .
O12 Co2 O13 58.15(14) . .
O1 P1 C28 109.9(2) . .
O1 P1 C22 110.4(2) . .
C28 P1 C22 109.6(2) . .
O1 P1 C19 113.5(2) . .
C28 P1 C19 106.6(2) . .
C22 P1 C19 106.8(2) . .
O2 P2 C61 112.5(2) . .
O2 P2 C52 111.2(2) . .
C61 P2 C52 107.6(2) . .
O2 P2 C55 108.4(2) . .
C61 P2 C55 109.6(2) . .
C52 P2 C55 107.5(2) . .
N1 C1 C2 124.5(4) . .
N1 C1 H1A 117.7 . .
C2 C1 H1A 117.7 . .
C1 C2 C3 119.3(4) . .
C1 C2 H2A 120.4 . .
C3 C2 H2A 120.4 . .
C4 C3 C2 116.9(4) . .
C4 C3 C6 120.9(4) . .
C2 C3 C6 122.2(4) . .
C5 C4 C3 119.7(4) . .
C5 C4 H4A 120.1 . .
C3 C4 H4A 120.1 . .
N1 C5 C4 123.3(4) . .
N1 C5 H5A 118.4 . .
C4 C5 H5A 118.4 . .
N2 C6 C7 122.6(4) . .
N2 C6 C3 115.3(4) . .
C7 C6 C3 122.1(4) . .
C6 C7 C8 119.8(4) . .
C6 C7 H7A 120.1 . .
C8 C7 H7A 120.1 . .
C7 C8 C9 117.5(4) . .
C7 C8 C16 120.2(4) . .
C9 C8 C16 122.2(4) . .
C10 C9 C8 119.6(4) . .
C10 C9 H9A 120.2 . .
C8 C9 H9A 120.2 . .
N2 C10 C9 122.2(4) . .
N2 C10 C11 113.8(4) . .
C9 C10 C11 123.9(4) . .
C15 C11 C12 116.8(4) . .
C15 C11 C10 120.3(4) . .
C12 C11 C10 122.9(4) . .
C13 C12 C11 119.0(4) . .
C13 C12 H12A 120.5 . .
C11 C12 H12A 120.5 . .
N3 C13 C12 124.1(4) . .
N3 C13 H13A 118.0 . .
C12 C13 H13A 118.0 . .
N3 C14 C15 123.5(4) . .
N3 C14 H14A 118.2 . .
C15 C14 H14A 118.2 . .
C14 C15 C11 120.1(4) . .
C14 C15 H15A 119.9 . .
C11 C15 H15A 119.9 . .
C17 C16 C21 118.9(4) . .
C17 C16 C8 121.2(4) . .
C21 C16 C8 119.9(4) . .
C16 C17 C18 120.6(4) . .
C16 C17 H17A 119.7 . .
C18 C17 H17A 119.7 . .
C19 C18 C17 120.4(4) . .
C19 C18 H18A 119.8 . .
C17 C18 H18A 119.8 . .
C18 C19 C20 119.4(4) . .
C18 C19 P1 118.8(3) . .
C20 C19 P1 121.8(3) . .
C21 C20 C19 120.3(4) . .
C21 C20 H20A 119.9 . .
C19 C20 H20A 119.9 . .
C20 C21 C16 120.5(4) . .
C20 C21 H21A 119.8 . .
C16 C21 H21A 119.8 . .
C23 C22 C27 118.5(5) . .
C23 C22 P1 119.0(5) . .
C27 C22 P1 122.3(4) . .
C22 C23 C24 120.4(7) . .
C22 C23 H23A 119.8 . .
C24 C23 H23A 119.8 . .
C23 C24 C25 119.4(7) . .
C23 C24 H24A 120.3 . .
C25 C24 H24A 120.3 . .
C26 C25 C24 119.9(6) . .
C26 C25 H25A 120.0 . .
C24 C25 H25A 120.0 . .
C25 C26 C27 120.7(6) . .
C25 C26 H26A 119.6 . .
C27 C26 H26A 119.6 . .
C26 C27 C22 120.5(5) . .
C26 C27 H27A 119.8 . .
C22 C27 H27A 119.8 . .
C29 C28 C33 118.4(5) . .
C29 C28 P1 117.7(4) . .
C33 C28 P1 123.8(4) . .
C28 C29 C30 119.7(6) . .
C28 C29 H29A 120.2 . .
C30 C29 H29A 120.2 . .
C31 C30 C29 121.1(6) . .
C31 C30 H30A 119.4 . .
C29 C30 H30A 119.4 . .
C32 C31 C30 119.3(6) . .
C32 C31 H31A 120.3 . .
C30 C31 H31A 120.3 . .
C31 C32 C33 121.2(6) . .
C31 C32 H32A 119.4 . .
C33 C32 H32A 119.4 . .
C32 C33 C28 120.2(5) . .
C32 C33 H33A 119.9 . .
C28 C33 H33A 119.9 . .
N4 C34 C35 122.8(5) . .
N4 C34 H34A 118.6 . .
C35 C34 H34A 118.6 . .
C34 C35 C36 120.6(4) . .
C34 C35 H35A 119.7 . .
C36 C35 H35A 119.7 . .
C35 C36 C37 116.0(5) . .
C35 C36 C39 122.4(4) . .
C37 C36 C39 121.5(4) . .
C38 C37 C36 120.5(5) . .
C38 C37 H37A 119.8 . .
C36 C37 H37A 119.8 . .
N4 C38 C37 122.7(4) . .
N4 C38 H38A 118.7 . .
C37 C38 H38A 118.7 . .
N5 C39 C40 121.9(4) . .
N5 C39 C36 116.1(4) . .
C40 C39 C36 121.9(4) . .
C41 C40 C39 119.6(4) . .
C41 C40 H40A 120.2 . .
C39 C40 H40A 120.2 . .
C40 C41 C42 118.0(4) . .
C40 C41 C49 121.4(4) . .
C42 C41 C49 120.7(4) . .
C43 C42 C41 119.5(5) . .
C43 C42 H42A 120.2 . .
C41 C42 H42A 120.2 . .
N5 C43 C42 122.6(4) . .
N5 C43 C44 115.5(4) . .
C42 C43 C44 121.9(5) . .
C45 C44 C48 116.5(4) . .
C45 C44 C43 122.9(4) . .
C48 C44 C43 120.5(5) . .
C46 C45 C44 120.1(5) . .
C46 C45 H45A 119.9 . .
C44 C45 H45A 119.9 . .
N6 C46 C45 123.5(5) . .
N6 C46 H46A 118.2 . .
C45 C46 H46A 118.2 . .
N6 C47 C48 124.3(5) . .
N6 C47 H47A 117.8 . .
C48 C47 H47A 117.8 . .
C47 C48 C44 119.4(5) . .
C47 C48 H48A 120.3 . .
C44 C48 H48A 120.3 . .
C54 C49 C50 119.4(4) . .
C54 C49 C41 121.3(4) . .
C50 C49 C41 119.3(4) . .
C51 C50 C49 119.8(5) . .
C51 C50 H50A 120.1 . .
C49 C50 H50A 120.1 . .
C50 C51 C52 120.5(5) . .
C50 C51 H51A 119.8 . .
C52 C51 H51A 119.8 . .
C51 C52 C53 119.9(4) . .
C51 C52 P2 117.0(3) . .
C53 C52 P2 123.0(4) . .
C52 C53 C54 119.5(5) . .
C52 C53 H53A 120.3 . .
C54 C53 H53A 120.3 . .
C49 C54 C53 120.8(4) . .
C49 C54 H54A 119.6 . .
C53 C54 H54A 119.6 . .
C60 C55 C56 118.7(5) . .
C60 C55 P2 120.2(4) . .
C56 C55 P2 121.1(4) . .
C55 C56 C57 120.0(5) . .
C55 C56 H56A 120.0 . .
C57 C56 H56A 120.0 . .
C58 C57 C56 120.5(5) . .
C58 C57 H57A 119.8 . .
C56 C57 H57A 119.8 . .
C57 C58 C59 120.2(5) . .
C57 C58 H58A 119.9 . .
C59 C58 H58A 119.9 . .
C58 C59 C60 120.3(6) . .
C58 C59 H59A 119.9 . .
C60 C59 H59A 119.9 . .
C55 C60 C59 120.2(5) . .
C55 C60 H60A 119.9 . .
C59 C60 H60A 119.9 . .
C62 C61 C66 118.3(5) . .
C62 C61 P2 121.2(4) . .
C66 C61 P2 120.1(4) . .
C63 C62 C61 120.5(6) . .
C63 C62 H62A 119.8 . .
C61 C62 H62A 119.8 . .
C64 C63 C62 120.0(6) . .
C64 C63 H63A 120.0 . .
C62 C63 H63A 120.0 . .
C63 C64 C65 120.6(6) . .
C63 C64 H64A 119.7 . .
C65 C64 H64A 119.7 . .
C66 C65 C64 120.1(6) . .
C66 C65 H65A 119.9 . .
C64 C65 H65A 119.9 . .
C65 C66 C61 120.5(5) . .
C65 C66 H66A 119.7 . .
C61 C66 H66A 119.7 . .
C1 N1 C5 116.3(4) . .
C1 N1 Co2 122.2(3) . .
C5 N1 Co2 121.4(3) . .
C6 N2 C10 118.2(4) . .
C14 N3 C13 116.5(4) . .
C14 N3 Co1 123.1(3) . 1_655
C13 N3 Co1 120.2(3) . 1_655
C38 N4 C34 117.4(4) . .
C38 N4 Co1 121.4(3) . .
C34 N4 Co1 121.0(3) . .
C43 N5 C39 118.4(4) . .
C47 N6 C46 116.0(4) . .
C47 N6 Co2 123.0(3) . 1_554
C46 N6 Co2 120.4(4) . 1_554
O4 N7 O5 122.5(4) . .
O4 N7 O3 121.1(5) . .
O5 N7 O3 116.4(4) . .
O7 N8 O8 123.3(5) . .
O7 N8 O6 118.9(4) . .
O8 N8 O6 117.7(4) . .
O11 N9 O10 123.8(5) . .
O11 N9 O9 118.1(5) . .
O10 N9 O9 118.1(5) . .
O14 N10 O12 120.8(5) . .
O14 N10 O13 123.0(5) . .
O12 N10 O13 116.3(4) . .
P1 O1 Co1 143.6(2) . .
P2 O2 Co2 148.3(2) . 1_454
N7 O3 Co1 93.0(3) . .
N7 O5 Co1 91.3(3) . .
N8 O6 Co1 119.2(3) . .
N9 O9 Co2 117.0(3) . .
N10 O12 Co2 95.8(3) . .
N10 O13 Co2 89.8(3) . .
Cl3S C1S Cl2S 114.1(5) . .
Cl3S C1S Cl1S 109.7(5) . .
Cl2S C1S Cl1S 109.1(5) . .
Cl3S C1S H1SA 107.9 . .
Cl2S C1S H1SA 107.9 . .
Cl1S C1S H1SA 107.9 . .
C3S C2S H2S1 109.5 . .
C3S C2S H2S2 109.5 . .
H2S1 C2S H2S2 109.5 . .
C3S C2S H2S3 109.5 . .
H2S1 C2S H2S3 109.5 . .
H2S2 C2S H2S3 109.5 . .
N1S C3S C2S 179.3(10) . .
N2S C4S C5S 177.5(8) . .
C4S C5S H5S1 109.5 . .
C4S C5S H5S2 109.5 . .
H5S1 C5S H5S2 109.5 . .
C4S C5S H5S3 109.5 . .
H5S1 C5S H5S3 109.5 . .
H5S2 C5S H5S3 109.5 . .
Cl4S C6S Cl6S 114.9(14) . .
Cl4S C6S Cl5S 116.7(14) . .
Cl6S C6S Cl5S 97.1(12) . .
Cl4S C6S H6S 109.3 . .
Cl6S C6S H6S 108.9 . .
Cl5S C6S H6S 109.3 . .
O5S Cl4S C6S 74.9(10) . .
O5S Cl4S Cl5S 155.2(9) . 2_656
C6S Cl4S Cl5S 97.1(9) . 2_656
C6S Cl5S Cl4S 141.7(8) . 2_656
C6S Cl6S O6S 87.3(15) . .
C6S Cl6S O5S 64.4(12) . .
O6S Cl6S O5S 84.0(12) . .
Cl4S O5S Cl6S 98.5(10) . .

loop_
_geom_bond_atom_site_label_1
_geom_bond_atom_site_label_2
_geom_bond_distance
_geom_bond_site_symmetry_2
Co1 O6 2.057(3) .
Co1 O1 2.062(4) .
Co1 N4 2.099(4) .
Co1 N3 2.144(4) 1_455
Co1 O3 2.171(3) .
Co1 O5 2.223(3) .
Co2 O2 2.023(3) 1_656
Co2 O9 2.107(4) .
Co2 N1 2.119(4) .
Co2 N6 2.120(4) 1_556
Co2 O12 2.149(4) .
Co2 O13 2.242(4) .
P1 O1 1.487(3) .
P1 C28 1.791(5) .
P1 C22 1.795(5) .
P1 C19 1.800(5) .
P2 O2 1.496(3) .
P2 C61 1.784(6) .
P2 C52 1.799(4) .
P2 C55 1.802(5) .
C1 N1 1.344(6) .
C1 C2 1.361(7) .
C1 H1A 0.9500 .
C2 C3 1.397(6) .
C2 H2A 0.9500 .
C3 C4 1.397(6) .
C3 C6 1.481(6) .
C4 C5 1.376(6) .
C4 H4A 0.9500 .
C5 N1 1.346(6) .
C5 H5A 0.9500 .
C6 N2 1.336(6) .
C6 C7 1.387(6) .
C7 C8 1.387(6) .
C7 H7A 0.9500 .
C8 C9 1.393(6) .
C8 C16 1.487(6) .
C9 C10 1.389(6) .
C9 H9A 0.9500 .
C10 N2 1.348(6) .
C10 C11 1.493(6) .
C11 C15 1.381(6) .
C11 C12 1.394(6) .
C12 C13 1.375(7) .
C12 H12A 0.9500 .
C13 N3 1.337(6) .
C13 H13A 0.9500 .
C14 N3 1.327(6) .
C14 C15 1.375(7) .
C14 H14A 0.9500 .
C15 H15A 0.9500 .
C16 C17 1.387(6) .
C16 C21 1.401(7) .
C17 C18 1.394(7) .
C17 H17A 0.9500 .
C18 C19 1.384(7) .
C18 H18A 0.9500 .
C19 C20 1.397(6) .
C20 C21 1.384(6) .
C20 H20A 0.9500 .
C21 H21A 0.9500 .
C22 C23 1.385(8) .
C22 C27 1.391(7) .
C23 C24 1.388(11) .
C23 H23A 0.9500 .
C24 C25 1.398(12) .
C24 H24A 0.9500 .
C25 C26 1.351(10) .
C25 H25A 0.9500 .
C26 C27 1.379(8) .
C26 H26A 0.9500 .
C27 H27A 0.9500 .
C28 C29 1.392(7) .
C28 C33 1.405(8) .
C29 C30 1.397(9) .
C29 H29A 0.9500 .
C30 C31 1.373(10) .
C30 H30A 0.9500 .
C31 C32 1.364(9) .
C31 H31A 0.9500 .
C32 C33 1.381(8) .
C32 H32A 0.9500 .
C33 H33A 0.9500 .
C34 N4 1.348(6) .
C34 C35 1.377(8) .
C34 H34A 0.9500 .
C35 C36 1.393(7) .
C35 H35A 0.9500 .
C36 C37 1.402(6) .
C36 C39 1.463(7) .
C37 C38 1.378(7) .
C37 H37A 0.9500 .
C38 N4 1.347(6) .
C38 H38A 0.9500 .
C39 N5 1.352(6) .
C39 C40 1.393(6) .
C40 C41 1.384(7) .
C40 H40A 0.9500 .
C41 C42 1.391(7) .
C41 C49 1.480(6) .
C42 C43 1.386(6) .
C42 H42A 0.9500 .
C43 N5 1.337(6) .
C43 C44 1.484(7) .
C44 C45 1.375(8) .
C44 C48 1.392(6) .
C45 C46 1.369(7) .
C45 H45A 0.9500 .
C46 N6 1.343(6) .
C46 H46A 0.9500 .
C47 N6 1.321(7) .
C47 C48 1.370(7) .
C47 H47A 0.9500 .
C48 H48A 0.9500 .
C49 C54 1.379(7) .
C49 C50 1.396(7) .
C50 C51 1.382(7) .
C50 H50A 0.9500 .
C51 C52 1.382(7) .
C51 H51A 0.9500 .
C52 C53 1.385(7) .
C53 C54 1.389(6) .
C53 H53A 0.9500 .
C54 H54A 0.9500 .
C55 C60 1.364(7) .
C55 C56 1.375(7) .
C56 C57 1.388(8) .
C56 H56A 0.9500 .
C57 C58 1.342(9) .
C57 H57A 0.9500 .
C58 C59 1.347(9) .
C58 H58A 0.9500 .
C59 C60 1.393(8) .
C59 H59A 0.9500 .
C60 H60A 0.9500 .
C61 C62 1.400(7) .
C61 C66 1.421(7) .
C62 C63 1.382(9) .
C62 H62A 0.9500 .
C63 C64 1.373(9) .
C63 H63A 0.9500 .
C64 C65 1.398(9) .
C64 H64A 0.9500 .
C65 C66 1.355(8) .
C65 H65A 0.9500 .
C66 H66A 0.9500 .
N3 Co1 2.144(4) 1_655
N6 Co2 2.120(4) 1_554
N7 O4 1.221(6) .
N7 O5 1.264(6) .
N7 O3 1.289(6) .
N8 O7 1.221(6) .
N8 O8 1.227(6) .
N8 O6 1.308(5) .
N9 O11 1.228(7) .
N9 O10 1.231(7) .
N9 O9 1.280(5) .
N10 O14 1.216(6) .
N10 O12 1.228(6) .
N10 O13 1.287(6) .
O2 Co2 2.023(3) 1_454
N1S C3S 1.117(8) .
N2S C4S 1.137(8) .
C1S Cl3S 1.714(10) .
C1S Cl2S 1.733(10) .
C1S Cl1S 1.772(9) .
C1S H1SA 1.0000 .
C2S C3S 1.467(11) .
C2S H2S1 0.9800 .
C2S H2S2 0.9800 .
C2S H2S3 0.9800 .
C4S C5S 1.459(10) .
C5S H5S1 0.9800 .
C5S H5S2 0.9800 .
C5S H5S3 0.9800 .
C6S Cl4S 1.666(18) .
C6S Cl6S 1.675(17) .
C6S Cl5S 1.695(18) .
C6S H6S 1.0000 .
Cl4S O5S 1.65(3) .
Cl4S Cl5S 2.197(18) 2_656
Cl5S Cl4S 2.197(18) 2_656
Cl6S O6S 1.82(3) .
Cl6S O5S 2.06(2) .

loop_
_geom_torsion_atom_site_label_1
_geom_torsion_atom_site_label_2
_geom_torsion_atom_site_label_3
_geom_torsion_atom_site_label_4
_geom_torsion
_geom_torsion_site_symmetry_1
_geom_torsion_site_symmetry_4
N1 C1 C2 C3 1.0(8) . .
C1 C2 C3 C4 -0.1(7) . .
C1 C2 C3 C6 -178.6(5) . .
C2 C3 C4 C5 -0.9(7) . .
C6 C3 C4 C5 177.7(5) . .
C3 C4 C5 N1 1.0(7) . .
C4 C3 C6 N2 0.9(7) . .
C2 C3 C6 N2 179.3(5) . .
C4 C3 C6 C7 -178.9(5) . .
C2 C3 C6 C7 -0.5(7) . .
N2 C6 C7 C8 -2.3(8) . .
C3 C6 C7 C8 177.5(5) . .
C6 C7 C8 C9 1.8(7) . .
C6 C7 C8 C16 -179.1(5) . .
C7 C8 C9 C10 -0.1(7) . .
C16 C8 C9 C10 -179.2(4) . .
C8 C9 C10 N2 -1.3(7) . .
C8 C9 C10 C11 178.8(4) . .
N2 C10 C11 C15 -1.2(6) . .
C9 C10 C11 C15 178.7(5) . .
N2 C10 C11 C12 177.5(5) . .
C9 C10 C11 C12 -2.5(7) . .
C15 C11 C12 C13 0.8(8) . .
C10 C11 C12 C13 -178.0(5) . .
C11 C12 C13 N3 -1.0(9) . .
N3 C14 C15 C11 0.6(8) . .
C12 C11 C15 C14 -0.6(7) . .
C10 C11 C15 C14 178.2(5) . .
C7 C8 C16 C17 -144.1(5) . .
C9 C8 C16 C17 35.0(7) . .
C7 C8 C16 C21 34.7(7) . .
C9 C8 C16 C21 -146.2(5) . .
C21 C16 C17 C18 0.3(7) . .
C8 C16 C17 C18 179.1(4) . .
C16 C17 C18 C19 -0.9(7) . .
C17 C18 C19 C20 0.6(7) . .
C17 C18 C19 P1 -175.9(3) . .
O1 P1 C19 C18 59.7(4) . .
C28 P1 C19 C18 -179.3(4) . .
C22 P1 C19 C18 -62.2(4) . .
O1 P1 C19 C20 -116.7(4) . .
C28 P1 C19 C20 4.4(4) . .
C22 P1 C19 C20 121.4(4) . .
C18 C19 C20 C21 0.4(7) . .
P1 C19 C20 C21 176.8(4) . .
C19 C20 C21 C16 -1.0(7) . .
C17 C16 C21 C20 0.6(7) . .
C8 C16 C21 C20 -178.2(4) . .
O1 P1 C22 C23 18.9(6) . .
C28 P1 C22 C23 -102.2(6) . .
C19 P1 C22 C23 142.7(6) . .
O1 P1 C22 C27 -156.6(4) . .
C28 P1 C22 C27 82.3(5) . .
C19 P1 C22 C27 -32.9(5) . .
C27 C22 C23 C24 -4.6(12) . .
P1 C22 C23 C24 179.7(7) . .
C22 C23 C24 C25 -2.1(15) . .
C23 C24 C25 C26 6.2(14) . .
C24 C25 C26 C27 -3.4(12) . .
C25 C26 C27 C22 -3.5(10) . .
C23 C22 C27 C26 7.4(9) . .
P1 C22 C27 C26 -177.0(5) . .
O1 P1 C28 C29 30.7(4) . .
C22 P1 C28 C29 152.1(4) . .
C19 P1 C28 C29 -92.7(4) . .
O1 P1 C28 C33 -153.6(4) . .
C22 P1 C28 C33 -32.2(5) . .
C19 P1 C28 C33 83.1(4) . .
C33 C28 C29 C30 -1.9(8) . .
P1 C28 C29 C30 174.1(5) . .
C28 C29 C30 C31 1.8(10) . .
C29 C30 C31 C32 -0.2(10) . .
C30 C31 C32 C33 -1.3(10) . .
C31 C32 C33 C28 1.1(9) . .
C29 C28 C33 C32 0.5(8) . .
P1 C28 C33 C32 -175.2(4) . .
N4 C34 C35 C36 0.1(8) . .
C34 C35 C36 C37 0.1(7) . .
C34 C35 C36 C39 179.0(4) . .
C35 C36 C37 C38 0.3(7) . .
C39 C36 C37 C38 -178.6(4) . .
C36 C37 C38 N4 -0.9(7) . .
C35 C36 C39 N5 -172.4(4) . .
C37 C36 C39 N5 6.5(6) . .
C35 C36 C39 C40 6.2(7) . .
C37 C36 C39 C40 -174.9(4) . .
N5 C39 C40 C41 0.8(6) . .
C36 C39 C40 C41 -177.7(4) . .
C39 C40 C41 C42 -1.4(6) . .
C39 C40 C41 C49 179.0(4) . .
C40 C41 C42 C43 0.5(6) . .
C49 C41 C42 C43 -179.9(4) . .
C41 C42 C43 N5 1.1(7) . .
C41 C42 C43 C44 -179.3(4) . .
N5 C43 C44 C45 -179.8(4) . .
C42 C43 C44 C45 0.6(7) . .
N5 C43 C44 C48 1.3(6) . .
C42 C43 C44 C48 -178.3(4) . .
C48 C44 C45 C46 -0.7(8) . .
C43 C44 C45 C46 -179.7(5) . .
C44 C45 C46 N6 -0.7(9) . .
N6 C47 C48 C44 0.0(9) . .
C45 C44 C48 C47 1.1(7) . .
C43 C44 C48 C47 -180.0(5) . .
C40 C41 C49 C54 -141.9(5) . .
C42 C41 C49 C54 38.5(6) . .
C40 C41 C49 C50 40.0(6) . .
C42 C41 C49 C50 -139.6(5) . .
C54 C49 C50 C51 -3.6(7) . .
C41 C49 C50 C51 174.6(4) . .
C49 C50 C51 C52 0.7(7) . .
C50 C51 C52 C53 2.7(7) . .
C50 C51 C52 P2 -175.0(4) . .
O2 P2 C52 C51 28.5(4) . .
C61 P2 C52 C51 152.1(4) . .
C55 P2 C52 C51 -90.0(4) . .
O2 P2 C52 C53 -149.1(4) . .
C61 P2 C52 C53 -25.5(5) . .
C55 P2 C52 C53 92.4(4) . .
C51 C52 C53 C54 -3.1(7) . .
P2 C52 C53 C54 174.5(4) . .
C50 C49 C54 C53 3.2(7) . .
C41 C49 C54 C53 -174.9(4) . .
C52 C53 C54 C49 0.2(7) . .
O2 P2 C55 C60 16.8(6) . .
C61 P2 C55 C60 -106.3(5) . .
C52 P2 C55 C60 137.1(5) . .
O2 P2 C55 C56 -161.4(5) . .
C61 P2 C55 C56 75.5(5) . .
C52 P2 C55 C56 -41.1(6) . .
C60 C55 C56 C57 -1.8(10) . .
P2 C55 C56 C57 176.4(6) . .
C55 C56 C57 C58 3.3(12) . .
C56 C57 C58 C59 -2.0(12) . .
C57 C58 C59 C60 -0.7(13) . .
C56 C55 C60 C59 -0.8(11) . .
P2 C55 C60 C59 -179.1(6) . .
C58 C59 C60 C55 2.1(13) . .
O2 P2 C61 C62 -94.6(4) . .
C52 P2 C61 C62 142.6(4) . .
C55 P2 C61 C62 26.0(5) . .
O2 P2 C61 C66 78.7(4) . .
C52 P2 C61 C66 -44.1(4) . .
C55 P2 C61 C66 -160.7(4) . .
C66 C61 C62 C63 -2.2(7) . .
P2 C61 C62 C63 171.2(4) . .
C61 C62 C63 C64 1.8(8) . .
C62 C63 C64 C65 -0.1(9) . .
C63 C64 C65 C66 -1.1(9) . .
C64 C65 C66 C61 0.6(8) . .
C62 C61 C66 C65 1.0(7) . .
P2 C61 C66 C65 -172.5(4) . .
C2 C1 N1 C5 -1.0(7) . .
C2 C1 N1 Co2 175.5(4) . .
C4 C5 N1 C1 -0.1(7) . .
C4 C5 N1 Co2 -176.5(4) . .
O9 Co2 N1 C1 -100.2(4) . .
N6 Co2 N1 C1 -12.2(4) 1_556 .
O12 Co2 N1 C1 78.4(4) . .
O13 Co2 N1 C1 136.6(4) . .
O9 Co2 N1 C5 76.0(4) . .
N6 Co2 N1 C5 164.0(4) 1_556 .
O12 Co2 N1 C5 -105.4(4) . .
O13 Co2 N1 C5 -47.1(4) . .
C7 C6 N2 C10 0.9(7) . .
C3 C6 N2 C10 -178.8(4) . .
C9 C10 N2 C6 0.9(7) . .
C11 C10 N2 C6 -179.2(4) . .
C15 C14 N3 C13 -0.7(7) . .
C15 C14 N3 Co1 173.5(4) . 1_655
C12 C13 N3 C14 1.0(8) . .
C12 C13 N3 Co1 -173.4(4) . 1_655
C37 C38 N4 C34 1.0(7) . .
C37 C38 N4 Co1 -173.5(4) . .
C35 C34 N4 C38 -0.7(7) . .
C35 C34 N4 Co1 173.9(4) . .
O6 Co1 N4 C38 -89.7(4) . .
N3 Co1 N4 C38 -179.8(4) 1_455 .
O3 Co1 N4 C38 83.4(4) . .
O5 Co1 N4 C38 24.5(4) . .
O6 Co1 N4 C34 96.0(4) . .
N3 Co1 N4 C34 5.8(4) 1_455 .
O3 Co1 N4 C34 -90.9(4) . .
O5 Co1 N4 C34 -149.9(4) . .
C42 C43 N5 C39 -1.8(6) . .
C44 C43 N5 C39 178.7(4) . .
C40 C39 N5 C43 0.8(6) . .
C36 C39 N5 C43 179.3(4) . .
C48 C47 N6 C46 -1.5(8) . .
C48 C47 N6 Co2 -173.2(4) . 1_554
C45 C46 N6 C47 1.8(8) . .
C45 C46 N6 Co2 173.7(5) . 1_554
C28 P1 O1 Co1 -122.9(4) . .
C22 P1 O1 Co1 116.2(4) . .
C19 P1 O1 Co1 -3.7(4) . .
O6 Co1 O1 P1 42.3(4) . .
N3 Co1 O1 P1 131.6(4) 1_455 .
O3 Co1 O1 P1 -130.8(4) . .
O5 Co1 O1 P1 -71.5(4) . .
C61 P2 O2 Co2 -55.4(5) . 1_454
C52 P2 O2 Co2 65.3(5) . 1_454
C55 P2 O2 Co2 -176.7(4) . 1_454
O4 N7 O3 Co1 -177.9(5) . .
O5 N7 O3 Co1 1.9(4) . .
O1 Co1 O3 N7 85.6(3) . .
N4 Co1 O3 N7 -95.0(3) . .
N3 Co1 O3 N7 169.8(3) 1_455 .
O5 Co1 O3 N7 -1.1(3) . .
O4 N7 O5 Co1 178.0(5) . .
O3 N7 O5 Co1 -1.9(4) . .
O6 Co1 O5 N7 -178.7(3) . .
O1 Co1 O5 N7 -87.5(3) . .
N4 Co1 O5 N7 85.0(3) . .
N3 Co1 O5 N7 -20.3(5) 1_455 .
O3 Co1 O5 N7 1.2(3) . .
O7 N8 O6 Co1 4.4(5) . .
O8 N8 O6 Co1 -175.0(4) . .
O1 Co1 O6 N8 -116.8(3) . .
N4 Co1 O6 N8 62.8(3) . .
N3 Co1 O6 N8 158.5(3) 1_455 .
O5 Co1 O6 N8 -30.5(4) . .
O11 N9 O9 Co2 -4.0(6) . .
O10 N9 O9 Co2 175.1(4) . .
O2 Co2 O9 N9 93.3(3) 1_656 .
N1 Co2 O9 N9 -83.0(3) . .
N6 Co2 O9 N9 179.6(3) 1_556 .
O13 Co2 O9 N9 0.1(4) . .
O14 N10 O12 Co2 -177.2(4) . .
O13 N10 O12 Co2 1.5(4) . .
O2 Co2 O12 N10 -90.4(3) 1_656 .
N1 Co2 O12 N10 85.9(3) . .
N6 Co2 O12 N10 -176.8(3) 1_556 .
O13 Co2 O12 N10 -0.9(2) . .
O14 N10 O13 Co2 177.3(4) . .
O12 N10 O13 Co2 -1.4(4) . .
O2 Co2 O13 N10 93.1(2) 1_656 .
O9 Co2 O13 N10 -172.2(2) . .
N1 Co2 O13 N10 -89.1(3) . .
N6 Co2 O13 N10 8.7(4) 1_556 .
O12 Co2 O13 N10 0.9(2) . .
Cl6S C6S Cl4S O5S 25.0(16) . .
Cl5S C6S Cl4S O5S 137.6(16) . .
Cl6S C6S Cl4S Cl5S -131.2(15) . 2_656
Cl5S C6S Cl4S Cl5S -18.5(14) . 2_656
Cl4S C6S Cl5S Cl4S 31(2) . 2_656
Cl6S C6S Cl5S Cl4S 153.1(9) . 2_656
Cl4S C6S Cl6S O6S -105.8(13) . .
Cl5S C6S Cl6S O6S 130.4(11) . .
Cl4S C6S Cl6S O5S -21.2(13) . .
Cl5S C6S Cl6S O5S -145.0(14) . .
C6S Cl4S O5S Cl6S -18.4(10) . .
Cl5S Cl4S O5S Cl6S 55.4(19) 2_656 .
C6S Cl6S O5S Cl4S 19.6(12) . .
O6S Cl6S O5S Cl4S 109.5(11) . .
